data_4128558
loop_
_publ_author_name
'Lei, Honghui'
'Conway, Jr, John H'
'Cook, Caleb C.'
'Rovis, Tomislav'

_publ_section_title
;
 Ligand Controlled Ir-Catalyzed Regiodivergent Oxyamination of Unactivated
 Alkenes.
;
_journal_issue 30
_journal_name_full 'Journal of the American Chemical Society'
_journal_page_first 11864
_journal_page_last 11869
_journal_paper_doi 10.1021/jacs.9b06366
_journal_volume 141
_journal_year 2019
_chemical_formula_moiety 'C6 H10 Br N O'
_chemical_formula_sum 'C6 H10 Br N O'
_chemical_formula_weight 192.06
_space_group_crystal_system triclinic
_space_group_IT_number 2
_space_group_name_Hall '-P 1'
_space_group_name_H-M_alt 'P -1'
_atom_sites_solution_hydrogens mixed
_atom_sites_solution_primary direct
_audit_creation_date 2019-05-01
_audit_creation_method
;
Olex2 1.2
(compiled 2018.05.29 svn.r3510 for OlexSys, GUI svn.r5506)
;
_cell_angle_alpha 70.172(6)
_cell_angle_beta 89.251(6)
_cell_angle_gamma 79.122(7)
_cell_formula_units_Z 2
_cell_length_a 5.9616(5)
_cell_length_b 7.0596(5)
_cell_length_c 9.5102(6)
_cell_measurement_reflns_used 1522
_cell_measurement_temperature 99.98(11)
_cell_measurement_theta_max 28.1490
_cell_measurement_theta_min 4.5580
_cell_volume 369.19(5)
_computing_cell_refinement 'CrysAlisPro 1.171.38.46 (Rigaku OD, 2015)'
_computing_data_collection 'CrysAlisPro 1.171.38.46 (Rigaku OD, 2015)'
_computing_data_reduction 'CrysAlisPro 1.171.38.46 (Rigaku OD, 2015)'
_computing_molecular_graphics 'Olex2 (Dolomanov et al., 2009)'
_computing_publication_material 'Olex2 (Dolomanov et al., 2009)'
_computing_structure_refinement 'SHELXL-2018/3 (Sheldrick, 2018)'
_computing_structure_solution 'SHELXT 2014/5 (Sheldrick, 2014)'
_diffrn_ambient_environment N~2~
_diffrn_ambient_temperature 99.98(11)
_diffrn_detector 'CCD plate'
_diffrn_detector_area_resol_mean 8.0549
_diffrn_detector_type EosS2
_diffrn_measured_fraction_theta_full 0.988
_diffrn_measured_fraction_theta_max 0.809
_diffrn_measurement_details
;
List of Runs (angles in degrees, time in seconds):

  # Type    Start    End  Width  t~exp~   \w     \q     \k     \f   Frames
--------------------------------------------------------------------------
  1  \w    -39.00   4.00   1.00    2.00    --  -14.01  77.00 120.00   43
  2  \w     25.00  52.00   1.00    2.00    --  -14.01  77.00 150.00   27
  3  \w     19.00  81.00   1.00    2.00    --   16.51  77.00 150.00   62
  4  \w     -9.00  82.00   1.00    2.00    --   16.51  77.00  60.00   91
  5  \w     35.00  83.00   1.00    2.00    --   16.51  77.00 -60.00   48
  6  \w     -8.00  72.00   1.00    2.00    --   16.51  77.00 -90.00   80
;
_diffrn_measurement_device 'four-circle diffractometer'
_diffrn_measurement_device_type 'SuperNova, Dual, Cu at zero, EosS2'
_diffrn_measurement_method '\w scans'
_diffrn_orient_matrix_type 'CrysAlisPro convention (1999,Acta A55,543-557)'
_diffrn_orient_matrix_UB_11 -0.0260852000
_diffrn_orient_matrix_UB_12 0.0741875000
_diffrn_orient_matrix_UB_13 -0.0727180000
_diffrn_orient_matrix_UB_21 -0.0624858000
_diffrn_orient_matrix_UB_22 0.0705021000
_diffrn_orient_matrix_UB_23 0.0313429000
_diffrn_orient_matrix_UB_31 0.1006891000
_diffrn_orient_matrix_UB_32 0.0372583000
_diffrn_orient_matrix_UB_33 0.0058885000
_diffrn_radiation_monochromator mirror
_diffrn_radiation_probe x-ray
_diffrn_radiation_type MoK\a
_diffrn_radiation_wavelength 0.71073
_diffrn_reflns_av_R_equivalents 0.0347
_diffrn_reflns_av_unetI/netI 0.0655
_diffrn_reflns_Laue_measured_fraction_full 0.988
_diffrn_reflns_Laue_measured_fraction_max 0.809
_diffrn_reflns_limit_h_max 6
_diffrn_reflns_limit_h_min -7
_diffrn_reflns_limit_k_max 9
_diffrn_reflns_limit_k_min -8
_diffrn_reflns_limit_l_max 11
_diffrn_reflns_limit_l_min -12
_diffrn_reflns_number 2644
_diffrn_reflns_point_group_measured_fraction_full 0.988
_diffrn_reflns_point_group_measured_fraction_max 0.809
_diffrn_reflns_theta_full 25.242
_diffrn_reflns_theta_max 29.346
_diffrn_reflns_theta_min 4.060
_diffrn_source 'micro-focus sealed X-ray tube'
_diffrn_source_type 'SuperNova (Mo) X-ray Source'
_exptl_absorpt_coefficient_mu 5.486
_exptl_absorpt_correction_T_max 1.000
_exptl_absorpt_correction_T_min 0.128
_exptl_absorpt_correction_type gaussian
_exptl_absorpt_process_details
;
CrysAlisPro 1.171.38.46 (Rigaku Oxford Diffraction, 2015)
Numerical absorption correction based on gaussian integration over
			a multifaceted crystal model
Empirical absorption correction using spherical harmonics,
 implemented in SCALE3 ABSPACK scaling algorithm.
;
_exptl_crystal_colour colourless
_exptl_crystal_colour_primary colourless
_exptl_crystal_density_diffrn 1.728
_exptl_crystal_description block
_exptl_crystal_F_000 192
_exptl_crystal_size_max 0.562
_exptl_crystal_size_mid 0.237
_exptl_crystal_size_min 0.179
_refine_diff_density_max 0.539
_refine_diff_density_min -0.569
_refine_diff_density_rms 0.105
_refine_ls_extinction_method none
_refine_ls_goodness_of_fit_ref 0.993
_refine_ls_hydrogen_treatment mixed
_refine_ls_matrix_type full
_refine_ls_number_parameters 125
_refine_ls_number_reflns 1649
_refine_ls_number_restraints 77
_refine_ls_restrained_S_all 0.977
_refine_ls_R_factor_all 0.0390
_refine_ls_R_factor_gt 0.0323
_refine_ls_shift/su_max 0.000
_refine_ls_shift/su_mean 0.000
_refine_ls_structure_factor_coef Fsqd
_refine_ls_weighting_details 'w=1/[\s^2^(Fo^2^)+(0.0171P)^2^] where P=(Fo^2^+2Fc^2^)/3'
_refine_ls_weighting_scheme calc
_refine_ls_wR_factor_gt 0.0605
_refine_ls_wR_factor_ref 0.0647
_reflns_Friedel_coverage 0.000
_reflns_number_gt 1470
_reflns_number_total 1649
_reflns_threshold_expression 'I > 2\s(I)'
_cod_data_source_file ja9b06366_si_002.cif
_cod_data_source_block honghui4
_cod_database_code 4128558
_shelx_shelxl_version_number 2018/3
_chemical_oxdiff_formula 'C6 H10 Br N O'
_shelx_space_group_comment
;
The symmetry employed for this shelxl refinement is uniquely defined
by the following loop, which should always be used as a source of
symmetry information in preference to the above space-group names.
They are only intended as comments.
;
_reflns_odcompleteness_completeness 98.67
_reflns_odcompleteness_iscentric 1
_reflns_odcompleteness_theta 26.32
_olex2_refinement_description
;
1. Fixed Uiso
 At 1.2 times of:
  All C(H) groups, All C(H,H) groups, All N(H) groups
 At 1.5 times of:
  All C(H,H,H) groups
2. Restrained atomic chiral volume
 C2
 fixed at 0 with sigma of 0.1
 C2B
 fixed at 0 with sigma of 0.1
3. Uiso/Uaniso restraints and constraints
All non-hydrogen atoms have similar U: within 1A with sigma of 0.01 and sigma
for terminal atoms of 0.02
4. Same fragment restrains
{N1B, C2B, O3B, C4B, C5B, C6B, C7B, Br8B, C9B} sigma for 1-2: 0.02, 1-3: 0.04
as
{N1, C2, O3, C4, C5, C6, C7, Br8, C9}
5. Others
 Sof(N1B)=Sof(H1B)=Sof(C2B)=Sof(O3B)=Sof(C4B)=Sof(H4B1)=Sof(H4B2)=Sof(C5B)=
 Sof(H5B1)=Sof(H5B2)=Sof(C6B)=Sof(H6B)=Sof(C7B)=Sof(H7B)=Sof(Br8B)=Sof(C9B)=
 Sof(H9B1)=Sof(H9B2)=Sof(H9B3)=Sof(Q1)=Sof(Q2)=Sof(Q3)=Sof(Q4)=Sof(Q5)=Sof(Q6)=
 Sof(Q7)=Sof(Q8)=Sof(Q9)=Sof(Q10)=Sof(Q11)=Sof(Q12)=Sof(Q13)=Sof(Q14)=Sof(Q15)=
 Sof(Q16)=Sof(Q17)=Sof(Q18)=Sof(Q19)=Sof(Q20)=1-FVAR(1)
 Sof(N1)=Sof(H1)=Sof(C2)=Sof(O3)=Sof(C4)=Sof(H4A)=Sof(H4B)=Sof(C5)=Sof(H5A)=
 Sof(H5B)=Sof(C6)=Sof(H6)=Sof(C7)=Sof(H7)=Sof(Br8)=Sof(C9)=Sof(H9A)=Sof(H9B)=
 Sof(H9C)=FVAR(1)
6.a Ternary CH refined with riding coordinates:
 C6(H6), C7(H7), C6B(H6B), C7B(H7B)
6.b Secondary CH2 refined with riding coordinates:
 C4(H4A,H4B), C5(H5A,H5B), C4B(H4B1,H4B2), C5B(H5B1,H5B2)
6.c Aromatic/amide H refined with riding coordinates:
 N1B(H1B)
6.d Idealised Me refined as rotating group:
 C9(H9A,H9B,H9C), C9B(H9B1,H9B2,H9B3)
;
_olex2_submission_special_instructions 'No special instructions were received'
_oxdiff_exptl_absorpt_empirical_details
;
Empirical correction (ABSPACK) includes:
- Absorption correction using spherical harmonics
- Frame scaling
- Detector area scaling
;
_oxdiff_exptl_absorpt_empirical_full_max 1.159
_oxdiff_exptl_absorpt_empirical_full_min 0.877

loop_
_space_group_symop_operation_xyz
'x, y, z'
'-x, -y, -z'

loop_
_atom_site_label
_atom_site_type_symbol
_atom_site_fract_x
_atom_site_fract_y
_atom_site_fract_z
_atom_site_U_iso_or_equiv
_atom_site_adp_type
_atom_site_occupancy
_atom_site_site_symmetry_order
_atom_site_calc_flag
_atom_site_refinement_flags_posn
_atom_site_refinement_flags_adp
_atom_site_refinement_flags_occupancy
_atom_site_disorder_assembly
_atom_site_disorder_group
N1 N 0.8078(17) 0.3910(8) 0.6424(16) 0.0176(11) Uani 0.862(7) 1 d D U P A 1
H1 H 0.828(6) 0.500(5) 0.600(4) 0.014(10) Uiso 0.862(7) 1 d . . P A 1
C2 C 0.9447(10) 0.2216(10) 0.6339(8) 0.0181(11) Uani 0.862(7) 1 d D U P A 1
O3 O 1.0973(8) 0.2212(9) 0.5441(6) 0.0226(11) Uani 0.862(7) 1 d D U P A 1
C4 C 0.8828(9) 0.0357(7) 0.7507(7) 0.0261(15) Uani 0.862(7) 1 d D U P A 1
H4A H 0.999608 -0.025427 0.831861 0.031 Uiso 0.862(7) 1 calc R . P A 1
H4B H 0.863149 -0.066710 0.707471 0.031 Uiso 0.862(7) 1 calc R . P A 1
C5 C 0.6567(18) 0.1218(7) 0.8059(13) 0.0295(13) Uani 0.862(7) 1 d D U P A 1
H5A H 0.648228 0.053489 0.912595 0.035 Uiso 0.862(7) 1 calc R . P A 1
H5B H 0.527259 0.104634 0.753804 0.035 Uiso 0.862(7) 1 calc R . P A 1
C6 C 0.6599(6) 0.3490(5) 0.7702(5) 0.0182(9) Uani 0.862(7) 1 d D U P A 1
H6 H 0.730082 0.369679 0.855144 0.022 Uiso 0.862(7) 1 calc R . P A 1
C7 C 0.4287(6) 0.4923(5) 0.7228(4) 0.0175(9) Uani 0.862(7) 1 d D U P A 1
H7 H 0.361984 0.467549 0.638595 0.021 Uiso 0.862(7) 1 calc R . P A 1
Br8 Br 0.2299(3) 0.4190(3) 0.8936(2) 0.0206(2) Uani 0.862(7) 1 d D U P A 1
C9 C 0.4329(17) 0.7170(7) 0.6774(11) 0.0237(19) Uani 0.862(7) 1 d D U P A 1
H9A H 0.499625 0.743665 0.758433 0.036 Uiso 0.862(7) 1 calc GR . P A 1
H9B H 0.279546 0.795106 0.653506 0.036 Uiso 0.862(7) 1 calc GR . P A 1
H9C H 0.522252 0.756034 0.591277 0.036 Uiso 0.862(7) 1 calc GR . P A 1
N1B N 0.807(10) 0.385(5) 0.648(10) 0.017(5) Uiso 0.138(7) 1 d D U P A 2
H1B H 0.843251 0.504708 0.620772 0.020 Uiso 0.138(7) 1 calc R . P A 2
C2B C 0.948(5) 0.218(5) 0.639(4) 0.016(5) Uiso 0.138(7) 1 d D U P A 2
O3B O 1.133(5) 0.219(6) 0.575(4) 0.013(6) Uiso 0.138(7) 1 d D U P A 2
C4B C 0.844(5) 0.033(4) 0.718(4) 0.014(5) Uiso 0.138(7) 1 d D U P A 2
H4B1 H 0.955432 -0.076825 0.785711 0.017 Uiso 0.138(7) 1 calc R . P A 2
H4B2 H 0.781762 -0.017062 0.646373 0.017 Uiso 0.138(7) 1 calc R . P A 2
C5B C 0.652(10) 0.118(4) 0.803(7) 0.025(5) Uiso 0.138(7) 1 d D U P A 2
H5B1 H 0.523454 0.050357 0.810321 0.031 Uiso 0.138(7) 1 calc R . P A 2
H5B2 H 0.708034 0.098838 0.903725 0.031 Uiso 0.138(7) 1 calc R . P A 2
C6B C 0.585(4) 0.346(3) 0.711(3) 0.019(4) Uiso 0.138(7) 1 d D U P A 2
H6B H 0.472486 0.366917 0.630112 0.023 Uiso 0.138(7) 1 calc R . P A 2
C7B C 0.510(3) 0.501(3) 0.787(2) 0.012(4) Uiso 0.138(7) 1 d D U P A 2
H7B H 0.637816 0.487613 0.856225 0.015 Uiso 0.138(7) 1 calc R . P A 2
Br8B Br 0.2533(18) 0.4257(19) 0.9100(13) 0.024(2) Uiso 0.138(7) 1 d D U P A 2
C9B C 0.449(11) 0.723(4) 0.691(7) 0.022(9) Uiso 0.138(7) 1 d D U P A 2
H9B1 H 0.584192 0.768903 0.647384 0.034 Uiso 0.138(7) 1 calc GR . P A 2
H9B2 H 0.385211 0.803102 0.750918 0.034 Uiso 0.138(7) 1 calc GR . P A 2
H9B3 H 0.339151 0.739672 0.612748 0.034 Uiso 0.138(7) 1 calc GR . P A 2

loop_
_atom_site_aniso_label
_atom_site_aniso_U_11
_atom_site_aniso_U_22
_atom_site_aniso_U_33
_atom_site_aniso_U_23
_atom_site_aniso_U_13
_atom_site_aniso_U_12
N1 0.0202(19) 0.0098(17) 0.019(2) 0.0008(14) 0.0131(14) -0.0046(13)
C2 0.015(2) 0.0138(19) 0.022(2) -0.0019(15) 0.0060(14) -0.0036(14)
O3 0.022(2) 0.0151(16) 0.028(3) -0.005(2) 0.012(2) -0.0033(16)
C4 0.021(3) 0.0147(19) 0.035(4) 0.000(2) 0.012(2) -0.0020(17)
C5 0.026(2) 0.013(2) 0.040(3) 0.0011(17) 0.0188(19) -0.0020(16)
C6 0.0145(19) 0.021(2) 0.014(2) 0.0005(15) 0.0070(15) -0.0023(15)
C7 0.0166(19) 0.0165(18) 0.016(2) -0.0017(15) 0.0090(15) -0.0024(14)
Br8 0.0151(4) 0.0249(4) 0.0209(5) -0.0066(3) 0.0088(4) -0.0048(3)
C9 0.025(3) 0.015(2) 0.030(3) -0.0086(18) 0.013(3) -0.0032(17)

loop_
_atom_type_symbol
_atom_type_description
_atom_type_scat_dispersion_real
_atom_type_scat_dispersion_imag
_atom_type_scat_source
C C 0.0033 0.0016 'International Tables Vol C Tables 4.2.6.8 and 6.1.1.4'
H H 0.0000 0.0000 'International Tables Vol C Tables 4.2.6.8 and 6.1.1.4'
N N 0.0061 0.0033 'International Tables Vol C Tables 4.2.6.8 and 6.1.1.4'
O O 0.0106 0.0060 'International Tables Vol C Tables 4.2.6.8 and 6.1.1.4'
Br Br -0.2901 2.4595 'International Tables Vol C Tables 4.2.6.8 and 6.1.1.4'

loop_
_exptl_crystal_face_index_h
_exptl_crystal_face_index_k
_exptl_crystal_face_index_l
_exptl_crystal_face_perp_dist
0 0 1 0.0893
0 0 -1 0.0893
-1 -1 -2 0.0989
1 1 2 0.1479
0 1 1 0.0910
0 -1 -1 0.1120
0 1 0 0.0931
0 -1 0 0.1451
3 -1 -12 0.1445
5 -3 -10 0.1784
4 -7 -5 0.1891
8 5 3 0.2297

loop_
_geom_angle_atom_site_label_1
_geom_angle_atom_site_label_2
_geom_angle_atom_site_label_3
_geom_angle
C2 N1 H1 123(3)
C2 N1 C6 113.3(4)
C6 N1 H1 122(3)
N1 C2 C4 108.9(4)
O3 C2 N1 124.7(4)
O3 C2 C4 126.4(4)
C2 C4 H4A 111.0
C2 C4 H4B 111.0
C2 C4 C5 103.7(3)
H4A C4 H4B 109.0
C5 C4 H4A 111.0
C5 C4 H4B 111.0
C4 C5 H5A 110.8
C4 C5 H5B 110.8
C4 C5 C6 104.5(4)
H5A C5 H5B 108.9
C6 C5 H5A 110.8
C6 C5 H5B 110.8
N1 C6 C5 102.1(4)
N1 C6 H6 110.2
N1 C6 C7 108.8(6)
C5 C6 H6 110.2
C7 C6 C5 115.0(6)
C7 C6 H6 110.2
C6 C7 H7 108.4
C6 C7 Br8 107.4(2)
C6 C7 C9 115.3(5)
Br8 C7 H7 108.4
C9 C7 H7 108.4
C9 C7 Br8 108.7(3)
C7 C9 H9A 109.5
C7 C9 H9B 109.5
C7 C9 H9C 109.5
H9A C9 H9B 109.5
H9A C9 H9C 109.5
H9B C9 H9C 109.5
C2B N1B H1B 123.0
C2B N1B C6B 114.1(19)
C6B N1B H1B 123.0
N1B C2B C4B 108.1(16)
O3B C2B N1B 125(2)
O3B C2B C4B 127(2)
C2B C4B H4B1 111.2
C2B C4B H4B2 111.2
C2B C4B C5B 103.0(16)
H4B1 C4B H4B2 109.1
C5B C4B H4B1 111.2
C5B C4B H4B2 111.2
C4B C5B H5B1 110.8
C4B C5B H5B2 110.8
H5B1 C5B H5B2 108.9
C6B C5B C4B 104.6(18)
C6B C5B H5B1 110.8
C6B C5B H5B2 110.8
N1B C6B C5B 100(2)
N1B C6B H6B 110.1
C5B C6B H6B 110.1
C7B C6B N1B 106(2)
C7B C6B C5B 120(2)
C7B C6B H6B 110.1
C6B C7B H7B 106.8
C6B C7B Br8B 109.0(13)
C6B C7B C9B 118(3)
Br8B C7B H7B 106.8
C9B C7B H7B 106.8
C9B C7B Br8B 109(2)
C7B C9B H9B1 109.5
C7B C9B H9B2 109.5
C7B C9B H9B3 109.5
H9B1 C9B H9B2 109.5
H9B1 C9B H9B3 109.5
H9B2 C9B H9B3 109.5

loop_
_geom_bond_atom_site_label_1
_geom_bond_atom_site_label_2
_geom_bond_distance
N1 H1 0.77(3)
N1 C2 1.341(4)
N1 C6 1.472(7)
C2 O3 1.240(4)
C2 C4 1.509(5)
C4 H4A 0.9700
C4 H4B 0.9700
C4 C5 1.533(5)
C5 H5A 0.9700
C5 H5B 0.9700
C5 C6 1.527(7)
C6 H6 0.9800
C6 C7 1.519(5)
C7 H7 0.9800
C7 Br8 1.980(3)
C7 C9 1.501(6)
C9 H9A 0.9600
C9 H9B 0.9600
C9 H9C 0.9600
N1B H1B 0.8600
N1B C2B 1.344(17)
N1B C6B 1.48(2)
C2B O3B 1.247(16)
C2B C4B 1.512(17)
C4B H4B1 0.9700
C4B H4B2 0.9700
C4B C5B 1.541(18)
C5B H5B1 0.9700
C5B H5B2 0.9700
C5B C6B 1.529(19)
C6B H6B 0.9800
C6B C7B 1.502(17)
C7B H7B 0.9800
C7B Br8B 1.957(15)
C7B C9B 1.502(19)
C9B H9B1 0.9600
C9B H9B2 0.9600
C9B H9B3 0.9600

loop_
_geom_torsion_atom_site_label_1
_geom_torsion_atom_site_label_2
_geom_torsion_atom_site_label_3
_geom_torsion_atom_site_label_4
_geom_torsion
N1 C2 C4 C5 11.4(9)
N1 C6 C7 Br8 176.6(6)
N1 C6 C7 C9 -62.1(8)
C2 N1 C6 C5 -21.3(12)
C2 N1 C6 C7 -143.3(8)
C2 C4 C5 C6 -23.6(10)
O3 C2 C4 C5 -169.0(9)
C4 C5 C6 N1 26.7(11)
C4 C5 C6 C7 144.4(6)
C5 C6 C7 Br8 62.7(6)
C5 C6 C7 C9 -176.0(6)
C6 N1 C2 O3 -173.3(10)
C6 N1 C2 C4 6.4(10)
N1B C2B C4B C5B -13(5)
N1B C6B C7B Br8B -168(4)
N1B C6B C7B C9B 67(5)
C2B N1B C6B C5B 25(6)
C2B N1B C6B C7B 151(5)
C2B C4B C5B C6B 28(5)
O3B C2B C4B C5B 167(5)
C4B C5B C6B N1B -31(6)
C4B C5B C6B C7B -146(3)
C5B C6B C7B Br8B -56(3)
C5B C6B C7B C9B 179(4)
C6B N1B C2B O3B 172(6)
C6B N1B C2B C4B -8(6)

loop_
_exptl_oxdiff_crystal_face_indexfrac_h
_exptl_oxdiff_crystal_face_indexfrac_k
_exptl_oxdiff_crystal_face_indexfrac_l
_exptl_oxdiff_crystal_face_x
_exptl_oxdiff_crystal_face_y
_exptl_oxdiff_crystal_face_z
-0.0000 -0.0000 1.0000 -0.0727 0.0313 0.0059
0.0000 0.0000 -1.0000 0.0727 -0.0313 -0.0059
-1.0000 -1.0000 -2.0000 0.0973 -0.0707 -0.1497
1.0000 1.0000 2.0000 -0.0973 0.0707 0.1497
-0.0000 1.0000 1.0000 0.0015 0.1018 0.0431
0.0000 -1.0000 -1.0000 -0.0015 -0.1018 -0.0431
-0.0000 1.0000 0.0000 0.0742 0.0705 0.0373
0.0000 -1.0000 -0.0000 -0.0742 -0.0705 -0.0373
3.0000 -1.0000 -12.0000 0.7202 -0.6341 0.1941
5.0000 -3.0000 -10.0000 0.3742 -0.8374 0.3328
4.0000 -7.0000 -5.0000 -0.2601 -0.9002 0.1125
8.0000 5.0000 3.0000 -0.0559 -0.0533 1.0095
